data_7001747
loop_
_publ_author_name
'Benet-Buchholz, Jordi'
'Comba, Peter'
'Llobet, Antoni'
'Roeser, Stephan'
'Vadivelu, Prabha'
'Wadepohl, Hubert'
'Wiesner, Sebastian'

_publ_section_title
;
 Iron vs. ruthenium---a comparison of the stereoselectivity in
 catalytic olefin epoxidation
;
_journal_issue 30
_journal_name_full 'Dalton Transactions'
_journal_page_first 5910
_journal_page_last 5923
_journal_paper_doi 10.1039/b902037c
_journal_year 2009
_chemical_formula_sum 'C28 H37 Cl2 N5 O17 Ru'
_chemical_formula_weight 887.60
_space_group_IT_number 14
_symmetry_cell_setting monoclinic
_symmetry_Int_Tables_number 14
_symmetry_space_group_name_Hall '-P 2yn'
_symmetry_space_group_name_H-M 'P 1 21/n 1'
_atom_sites_solution_hydrogens geom
_atom_sites_solution_primary heavy
_atom_sites_solution_secondary difmap
_audit_block_code co_sew15
_audit_creation_method SHELXL-97
_cell_angle_alpha 90.00
_cell_angle_beta 93.188(2)
_cell_angle_gamma 90.00
_cell_formula_units_Z 4
_cell_length_a 10.2464(11)
_cell_length_b 30.092(3)
_cell_length_c 10.8804(12)
_cell_measurement_temperature 100(2)
_cell_volume 3349.6(6)
_computing_cell_refinement 'SAINT (Bruker AXS, 1997-2008)'
_computing_data_collection 'SMART (Bruker AXS, 1997-2003)'
_computing_data_reduction 'SAINT (Bruker AXS, 1997-2008)'
_computing_molecular_graphics 'PLATON (Spek, 1980-2008)'
_computing_publication_material 'SHELXL-97 (Sheldrick, 1997)'
_computing_structure_refinement 'SHELXL-97 (Sheldrick, 1997)'
_computing_structure_solution 'DIRDIF (Beurskens et al., 1999-2008)'
_diffrn_ambient_temperature 100(2)
_diffrn_measured_fraction_theta_full 0.942
_diffrn_measured_fraction_theta_max 0.942
_diffrn_measurement_device_type 'CCD area detector (Bruker AXS Smart 1000)'
_diffrn_measurement_method '\f- and \w-scans'
_diffrn_radiation_monochromator graphite
_diffrn_radiation_probe x-ray
_diffrn_radiation_type MoK\a
_diffrn_radiation_wavelength 0.71073
_diffrn_reflns_av_R_equivalents 0.0579
_diffrn_reflns_av_sigmaI/netI 0.0389
_diffrn_reflns_limit_h_max 14
_diffrn_reflns_limit_h_min -14
_diffrn_reflns_limit_k_max 45
_diffrn_reflns_limit_k_min 0
_diffrn_reflns_limit_l_max 15
_diffrn_reflns_limit_l_min 0
_diffrn_reflns_number 82450
_diffrn_reflns_theta_full 32.27
_diffrn_reflns_theta_max 32.27
_diffrn_reflns_theta_min 1.35
_diffrn_source 'fine-focus sealed tube'
_exptl_absorpt_coefficient_mu 0.715
_exptl_absorpt_correction_T_max 0.7464
_exptl_absorpt_correction_T_min 0.6955
_exptl_absorpt_correction_type multi-scan
_exptl_absorpt_process_details
;
multi-scan from symmetry-related measurements (Blessing 1995)
SADABS (Sheldrick & Bruker AXS, 2004-2008)
;
_exptl_crystal_colour yellow
_exptl_crystal_density_diffrn 1.760
_exptl_crystal_density_method 'not measured'
_exptl_crystal_description block
_exptl_crystal_F_000 1816
_exptl_crystal_size_max 0.19
_exptl_crystal_size_mid 0.17
_exptl_crystal_size_min 0.12
_refine_diff_density_max 1.024
_refine_diff_density_min -0.876
_refine_diff_density_rms 0.112
_refine_ls_abs_structure_details 'Flack H D (1983), Acta Cryst. A39, 876-881'
_refine_ls_extinction_method none
_refine_ls_goodness_of_fit_ref 1.152
_refine_ls_hydrogen_treatment constr
_refine_ls_matrix_type full
_refine_ls_number_parameters 574
_refine_ls_number_reflns 11205
_refine_ls_number_restraints 141
_refine_ls_restrained_S_all 1.269
_refine_ls_R_factor_all 0.0708
_refine_ls_R_factor_gt 0.0442
_refine_ls_shift/su_max 0.001
_refine_ls_shift/su_mean 0.000
_refine_ls_structure_factor_coef Fsqd
_refine_ls_weighting_details 'calc w=1/[\s^2^(Fo^2^)+(0.0184P)^2^+9.7502P] where P=(Fo^2^+2Fc^2^)/3'
_refine_ls_weighting_scheme calc
_refine_ls_wR_factor_gt 0.0978
_refine_ls_wR_factor_ref 0.1100
_reflns_number_gt 8396
_reflns_number_total 11205
_reflns_threshold_expression >2sigma(I)
_cod_data_source_file b902037c.txt
_cod_data_source_block co_sew15
_cod_original_sg_symbol_H-M 'P 21/n'
_cod_database_code 7001747
_audit_block_refno 797

loop_
_symmetry_equiv_pos_as_xyz
'x, y, z'
'-x+1/2, y+1/2, -z+1/2'
'-x, -y, -z'
'x-1/2, -y-1/2, z-1/2'

loop_
_atom_site_label
_atom_site_type_symbol
_atom_site_fract_x
_atom_site_fract_y
_atom_site_fract_z
_atom_site_U_iso_or_equiv
_atom_site_adp_type
_atom_site_occupancy
_atom_site_symmetry_multiplicity
_atom_site_calc_flag
_atom_site_refinement_flags
_atom_site_disorder_assembly
_atom_site_disorder_group
C1 C 0.1993(3) 0.07902(10) 0.5264(3) 0.0174(5) Uani 1 1 d . . .
C2 C 0.0881(3) 0.07344(10) 0.4249(3) 0.0177(5) Uani 1 1 d . . .
H2 H 0.0609 0.0415 0.4210 0.021 Uiso 1 1 calc R . .
C4 C 0.2627(3) 0.07733(10) 0.2638(3) 0.0189(6) Uani 1 1 d . . .
H4 H 0.2652 0.0459 0.2341 0.023 Uiso 1 1 calc R . .
C5 C 0.3669(3) 0.08343(10) 0.3711(3) 0.0191(6) Uani 1 1 d . A .
C6 C 0.3919(3) 0.13192(11) 0.4091(3) 0.0206(6) Uani 1 1 d . . .
H6A H 0.4608 0.1330 0.4765 0.025 Uiso 1 1 calc R . .
H6B H 0.4234 0.1487 0.3384 0.025 Uiso 1 1 calc R . .
C8 C 0.2295(3) 0.12759(10) 0.5604(3) 0.0184(6) Uani 1 1 d . . .
H8A H 0.1509 0.1416 0.5926 0.022 Uiso 1 1 calc R . .
H8B H 0.3003 0.1286 0.6261 0.022 Uiso 1 1 calc R . .
C9 C 0.3248(3) 0.05658(10) 0.4834(3) 0.0196(6) Uani 1 1 d . . .
C10 C 0.1557(3) 0.05262(10) 0.6375(3) 0.0197(6) Uani 1 1 d D . .
C12 C 0.4942(4) 0.06143(13) 0.3327(3) 0.0311(8) Uani 1 1 d D . .
C14 C -0.0273(3) 0.10150(10) 0.4597(3) 0.0185(6) Uani 1 1 d . . .
C15 C -0.1257(3) 0.08563(12) 0.5294(3) 0.0257(7) Uani 1 1 d . . .
H15 H -0.1276 0.0552 0.5525 0.031 Uiso 1 1 calc R . .
C16 C -0.2217(4) 0.11452(14) 0.5652(3) 0.0321(8) Uani 1 1 d . . .
H16 H -0.2896 0.1042 0.6140 0.039 Uiso 1 1 calc R . .
C17 C -0.2176(3) 0.15859(14) 0.5289(3) 0.0309(7) Uani 1 1 d . . .
H17 H -0.2832 0.1788 0.5517 0.037 Uiso 1 1 calc R . .
C18 C -0.1166(3) 0.17270(12) 0.4592(3) 0.0246(6) Uani 1 1 d . . .
H18 H -0.1140 0.2029 0.4342 0.030 Uiso 1 1 calc R . .
C19 C 0.2937(3) 0.10826(10) 0.1587(3) 0.0176(5) Uani 1 1 d . . .
C20 C 0.3652(3) 0.09554(12) 0.0612(3) 0.0249(7) Uani 1 1 d . . .
H20 H 0.3938 0.0657 0.0540 0.030 Uiso 1 1 calc R . .
C21 C 0.3948(4) 0.12690(13) -0.0264(3) 0.0311(8) Uani 1 1 d . . .
H21 H 0.4445 0.1188 -0.0941 0.037 Uiso 1 1 calc R . .
C22 C 0.3512(3) 0.16990(12) -0.0142(3) 0.0264(7) Uani 1 1 d . . .
H22 H 0.3704 0.1918 -0.0733 0.032 Uiso 1 1 calc R . .
C23 C 0.2794(3) 0.18069(11) 0.0851(3) 0.0202(6) Uani 1 1 d . . .
H23 H 0.2488 0.2103 0.0928 0.024 Uiso 1 1 calc R . .
C24 C 0.3021(4) 0.19986(11) 0.4921(3) 0.0246(7) Uani 1 1 d . . .
H24A H 0.3977 0.2043 0.4903 0.030 Uiso 1 1 calc R . .
H24B H 0.2783 0.2032 0.5786 0.030 Uiso 1 1 calc R . .
C25 C 0.2344(3) 0.23574(10) 0.4163(3) 0.0217(6) Uani 1 1 d . . .
C26 C 0.2652(4) 0.27970(12) 0.4384(4) 0.0358(9) Uani 1 1 d . . .
H26 H 0.3316 0.2874 0.4991 0.043 Uiso 1 1 calc R . .
C27 C 0.1984(4) 0.31251(12) 0.3712(4) 0.0400(10) Uani 1 1 d . . .
H27 H 0.2184 0.3430 0.3851 0.048 Uiso 1 1 calc R . .
C28 C 0.1024(4) 0.30023(11) 0.2839(3) 0.0285(7) Uani 1 1 d . . .
H28 H 0.0547 0.3221 0.2373 0.034 Uiso 1 1 calc R . .
C29 C 0.0767(3) 0.25566(10) 0.2655(3) 0.0215(6) Uani 1 1 d . . .
H29 H 0.0112 0.2472 0.2048 0.026 Uiso 1 1 calc R . .
C30 C 0.0335(3) 0.06691(10) 0.2061(3) 0.0222(6) Uani 1 1 d . . .
H30A H 0.0528 0.0773 0.1237 0.033 Uiso 1 1 calc R . .
H30B H -0.0564 0.0750 0.2231 0.033 Uiso 1 1 calc R . .
H30C H 0.0432 0.0345 0.2103 0.033 Uiso 1 1 calc R . .
N1 N -0.0220(3) 0.14497(9) 0.4256(2) 0.0189(5) Uani 1 1 d . . .
N2 N 0.2512(2) 0.15081(8) 0.1710(2) 0.0173(5) Uani 1 1 d . . .
N3 N 0.1260(3) 0.08805(8) 0.2993(2) 0.0164(5) Uani 1 1 d . . .
N4 N 0.1413(3) 0.22373(8) 0.3304(2) 0.0189(5) Uani 1 1 d . . .
N7 N 0.2705(3) 0.15317(9) 0.4510(2) 0.0184(5) Uani 1 1 d . . .
O81 O 0.0084(3) 0.13984(10) 0.9375(3) 0.0403(7) Uani 1 1 d . . .
H81A H 0.0227 0.1553 0.8867 0.052 Uiso 1 1 d R . .
H81B H -0.0237 0.1201 0.8909 0.052 Uiso 1 1 d R . .
O82 O 0.7184(4) 0.14799(16) 0.1801(5) 0.0879(17) Uani 1 1 d . . .
H82A H 0.6628 0.1747 0.1900 0.114 Uiso 1 1 d R . .
H82B H 0.6761 0.1316 0.1191 0.114 Uiso 1 1 d R . .
O1 O 0.1055(3) 0.01679(9) 0.6296(2) 0.0414(8) Uani 1 1 d D . .
O2 O 0.1809(3) 0.07296(9) 0.7427(2) 0.0386(7) Uani 1 1 d D . .
C11 C 0.1415(6) 0.04862(17) 0.8503(4) 0.0572(15) Uani 1 1 d D . .
H11A H 0.1634 0.0661 0.9247 0.086 Uiso 1 1 calc R . .
H11B H 0.1875 0.0201 0.8556 0.086 Uiso 1 1 calc R . .
H11C H 0.0470 0.0433 0.8431 0.086 Uiso 1 1 calc R . .
O3A O 0.4914(5) 0.02210(19) 0.3094(5) 0.0439(15) Uani 0.576(5) 1 d PD A 1
O4A O 0.5809(4) 0.0901(2) 0.3174(5) 0.0419(14) Uani 0.576(5) 1 d PD A 1
C13A C 0.6969(8) 0.0680(5) 0.2680(11) 0.088(5) Uani 0.576(5) 1 d PD A 1
H13A H 0.7650 0.0901 0.2559 0.132 Uiso 0.576(5) 1 calc PR A 1
H13B H 0.6717 0.0538 0.1891 0.132 Uiso 0.576(5) 1 calc PR A 1
H13C H 0.7304 0.0454 0.3265 0.132 Uiso 0.576(5) 1 calc PR A 1
O3B O 0.5979(5) 0.06027(18) 0.4083(5) 0.0234(13) Uani 0.424(5) 1 d PD A 2
O4B O 0.4981(5) 0.04137(19) 0.2298(5) 0.0243(13) Uani 0.424(5) 1 d PD A 2
C13B C 0.6124(7) 0.0172(3) 0.2003(7) 0.0226(16) Uani 0.424(5) 1 d PD A 2
H13D H 0.5988 0.0041 0.1182 0.034 Uiso 0.424(5) 1 calc PR A 2
H13E H 0.6293 -0.0064 0.2611 0.034 Uiso 0.424(5) 1 calc PR A 2
H13F H 0.6874 0.0375 0.2014 0.034 Uiso 0.424(5) 1 calc PR A 2
O5 O 0.2991(3) 0.01263(8) 0.4502(3) 0.0333(6) Uani 1 1 d . . .
H5 H 0.3623 0.0024 0.4132 0.050 Uiso 1 1 calc R . .
O6 O 0.4229(2) 0.05960(8) 0.5775(2) 0.0256(5) Uani 1 1 d . . .
H6 H 0.4222 0.0366 0.6213 0.038 Uiso 1 1 calc R . .
O7 O -0.0274(2) 0.16634(8) 0.1657(2) 0.0257(5) Uani 1 1 d . . .
H7A H -0.0157 0.1590 0.0842 0.033 Uiso 1 1 d R . .
H7B H -0.1101 0.1636 0.1730 0.033 Uiso 1 1 d R . .
O11 O 0.5367(3) 0.21788(10) 0.2317(3) 0.0422(7) Uani 1 1 d D . .
Cl1A Cl 0.6061(4) 0.25466(15) 0.2961(5) 0.0171(12) Uani 0.50(4) 1 d PD B 3
O12A O 0.5889(15) 0.2516(5) 0.4283(10) 0.026(2) Uani 0.50(4) 1 d PD B 3
O13A O 0.7439(11) 0.2525(3) 0.2708(13) 0.025(2) Uani 0.50(4) 1 d PD B 3
O14A O 0.5521(12) 0.2970(4) 0.2497(13) 0.029(2) Uani 0.50(4) 1 d PD B 3
Cl1B Cl 0.6164(10) 0.2502(4) 0.2884(8) 0.0494(17) Uani 0.50(4) 1 d PD B 4
O12B O 0.605(2) 0.2475(7) 0.4174(14) 0.052(5) Uani 0.50(4) 1 d PD B 4
O13B O 0.7480(13) 0.2444(8) 0.2614(17) 0.064(5) Uani 0.50(4) 1 d PD B 4
O14B O 0.575(2) 0.2929(6) 0.2482(16) 0.068(5) Uani 0.50(4) 1 d PD B 4
Cl2 Cl 0.72265(10) 0.05530(3) 0.88377(8) 0.0338(2) Uani 1 1 d D . .
O21 O 0.6164(3) 0.07213(13) 0.8094(3) 0.0568(9) Uani 1 1 d D C .
O22A O 0.7921(7) 0.0308(2) 0.7945(8) 0.066(3) Uani 0.455(7) 1 d PD C 5
O23A O 0.6483(9) 0.0217(3) 0.9531(7) 0.057(3) Uani 0.455(7) 1 d PD C 5
O24A O 0.7885(8) 0.0838(2) 0.9553(7) 0.044(2) Uani 0.455(7) 1 d PD C 5
O22B O 0.8448(5) 0.0692(2) 0.8242(5) 0.0458(18) Uani 0.545(7) 1 d PD C 6
O23B O 0.7388(8) 0.01116(15) 0.9188(5) 0.0446(18) Uani 0.545(7) 1 d PD C 6
O24B O 0.7330(9) 0.0827(2) 0.9988(5) 0.053(2) Uani 0.545(7) 1 d PD C 6
Ru Ru 0.12205(2) 0.156711(8) 0.30774(2) 0.01535(6) Uani 1 1 d . . .

loop_
_atom_site_aniso_label
_atom_site_aniso_U_11
_atom_site_aniso_U_22
_atom_site_aniso_U_33
_atom_site_aniso_U_23
_atom_site_aniso_U_13
_atom_site_aniso_U_12
C1 0.0233(14) 0.0134(12) 0.0151(12) 0.0016(10) -0.0022(11) -0.0007(11)
C2 0.0253(15) 0.0123(12) 0.0151(12) 0.0014(10) -0.0027(11) -0.0018(11)
C4 0.0250(15) 0.0163(13) 0.0150(12) -0.0001(10) -0.0022(11) 0.0034(11)
C5 0.0222(15) 0.0189(14) 0.0159(13) 0.0016(10) -0.0019(11) 0.0022(11)
C6 0.0220(15) 0.0222(14) 0.0173(13) 0.0006(11) -0.0026(11) -0.0022(12)
C8 0.0239(15) 0.0165(13) 0.0144(12) 0.0001(10) -0.0013(11) -0.0031(11)
C9 0.0261(15) 0.0175(13) 0.0147(12) 0.0020(10) -0.0028(11) 0.0032(12)
C10 0.0249(15) 0.0185(14) 0.0153(12) 0.0028(10) -0.0018(11) 0.0029(12)
C12 0.034(2) 0.041(2) 0.0182(15) 0.0023(14) 0.0016(13) 0.0108(16)
C14 0.0207(14) 0.0182(13) 0.0163(13) 0.0019(10) -0.0033(11) -0.0048(11)
C15 0.0231(16) 0.0297(17) 0.0241(15) 0.0080(13) -0.0022(12) -0.0074(13)
C16 0.0212(16) 0.049(2) 0.0267(17) 0.0116(16) 0.0042(13) -0.0042(15)
C17 0.0233(16) 0.041(2) 0.0292(17) 0.0035(16) 0.0065(13) 0.0043(15)
C18 0.0257(16) 0.0238(15) 0.0245(15) 0.0011(12) 0.0034(12) 0.0021(13)
C19 0.0187(14) 0.0181(13) 0.0157(12) 0.0008(10) -0.0028(10) 0.0014(11)
C20 0.0224(16) 0.0258(16) 0.0267(16) -0.0031(13) 0.0034(13) 0.0028(13)
C21 0.0299(18) 0.0353(19) 0.0297(17) -0.0026(15) 0.0148(14) -0.0001(15)
C22 0.0258(16) 0.0306(17) 0.0237(15) 0.0054(13) 0.0077(13) -0.0038(13)
C23 0.0210(14) 0.0198(14) 0.0195(13) 0.0040(11) 0.0001(11) -0.0020(11)
C24 0.0352(18) 0.0179(14) 0.0201(14) -0.0025(11) -0.0042(13) -0.0070(13)
C25 0.0249(16) 0.0172(14) 0.0235(15) -0.0036(11) 0.0065(12) -0.0027(12)
C26 0.043(2) 0.0177(16) 0.046(2) -0.0045(15) -0.0040(18) -0.0058(15)
C27 0.048(2) 0.0124(15) 0.060(3) -0.0018(16) 0.001(2) -0.0019(15)
C28 0.0347(19) 0.0132(13) 0.0385(19) 0.0042(13) 0.0111(15) 0.0037(13)
C29 0.0251(16) 0.0171(14) 0.0231(14) 0.0022(11) 0.0087(12) 0.0026(12)
C30 0.0314(17) 0.0174(14) 0.0172(13) -0.0008(11) -0.0053(12) -0.0027(12)
N1 0.0198(12) 0.0177(12) 0.0192(12) -0.0001(9) 0.0003(9) -0.0014(9)
N2 0.0198(12) 0.0178(12) 0.0140(10) 0.0020(9) -0.0009(9) 0.0014(9)
N3 0.0214(12) 0.0142(10) 0.0133(10) 0.0018(9) -0.0033(9) 0.0015(10)
N4 0.0234(13) 0.0139(11) 0.0202(12) 0.0009(9) 0.0072(10) 0.0009(10)
N7 0.0241(13) 0.0159(11) 0.0148(10) -0.0003(9) -0.0017(9) -0.0030(10)
O81 0.0443(17) 0.0439(17) 0.0320(14) -0.0021(12) -0.0032(12) -0.0073(14)
O82 0.043(2) 0.098(3) 0.120(4) -0.076(3) -0.017(2) 0.012(2)
O1 0.081(2) 0.0230(12) 0.0190(11) 0.0060(10) -0.0080(13) -0.0206(14)
O2 0.065(2) 0.0334(14) 0.0183(11) -0.0040(10) 0.0119(12) -0.0218(14)
C11 0.102(4) 0.053(3) 0.0189(17) -0.0065(18) 0.025(2) -0.038(3)
O3A 0.051(3) 0.054(3) 0.026(3) -0.014(2) -0.005(2) 0.029(3)
O4A 0.018(2) 0.073(4) 0.035(3) -0.010(3) 0.0044(18) 0.010(2)
C13A 0.028(4) 0.151(12) 0.085(8) -0.066(8) 0.006(5) 0.018(6)
O3B 0.022(3) 0.022(3) 0.026(3) 0.002(2) 0.000(2) 0.003(2)
O4B 0.022(3) 0.023(3) 0.028(3) 0.000(2) 0.003(2) 0.011(2)
C13B 0.012(3) 0.023(4) 0.033(4) 0.010(3) 0.008(3) 0.009(3)
O5 0.0485(17) 0.0162(11) 0.0336(14) -0.0003(10) -0.0131(12) 0.0073(11)
O6 0.0278(12) 0.0283(12) 0.0199(11) 0.0034(9) -0.0069(9) 0.0070(10)
O7 0.0264(12) 0.0237(12) 0.0261(12) -0.0018(9) -0.0060(9) 0.0050(9)
O11 0.0386(16) 0.0402(16) 0.0466(17) -0.0103(13) -0.0072(13) -0.0127(13)
Cl1A 0.0162(18) 0.0121(18) 0.0228(14) -0.0039(10) 0.0001(9) 0.0030(13)
O12A 0.030(4) 0.031(4) 0.019(4) 0.001(3) 0.001(3) 0.005(4)
O13A 0.026(4) 0.016(3) 0.032(4) -0.006(3) 0.002(3) 0.006(3)
O14A 0.032(4) 0.026(4) 0.030(4) 0.005(3) 0.000(3) 0.019(3)
Cl1B 0.062(4) 0.061(4) 0.0240(18) 0.0115(19) -0.0089(19) -0.034(3)
O12B 0.059(9) 0.066(10) 0.031(5) 0.003(5) 0.008(5) -0.032(7)
O13B 0.045(7) 0.105(11) 0.041(6) 0.017(7) -0.003(5) -0.039(7)
O14B 0.108(13) 0.047(8) 0.050(7) 0.017(6) 0.002(8) -0.016(7)
Cl2 0.0501(6) 0.0219(4) 0.0307(4) 0.0045(3) 0.0137(4) 0.0101(4)
O21 0.0417(18) 0.084(3) 0.0446(18) 0.0005(18) 0.0003(15) 0.0048(18)
O22A 0.044(4) 0.036(4) 0.120(8) -0.033(4) 0.028(5) 0.005(3)
O23A 0.070(6) 0.052(5) 0.047(5) 0.026(4) -0.016(4) -0.032(4)
O24A 0.051(5) 0.033(4) 0.046(5) 0.001(3) -0.013(4) -0.012(3)
O22B 0.038(3) 0.071(4) 0.029(3) 0.002(3) 0.008(2) -0.014(3)
O23B 0.087(5) 0.017(2) 0.030(3) -0.0012(19) 0.006(3) 0.006(3)
O24B 0.106(7) 0.021(3) 0.035(3) -0.006(2) 0.028(4) -0.001(3)
Ru 0.01999(11) 0.01147(10) 0.01450(10) 0.00068(8) 0.00013(7) 0.00004(9)

loop_
_atom_type_symbol
_atom_type_description
_atom_type_scat_dispersion_real
_atom_type_scat_dispersion_imag
_atom_type_scat_source
C C 0.0033 0.0016 'International Tables Vol C Tables 4.2.6.8 and 6.1.1.4'
H H 0.0000 0.0000 'International Tables Vol C Tables 4.2.6.8 and 6.1.1.4'
Cl Cl 0.1484 0.1585 'International Tables Vol C Tables 4.2.6.8 and 6.1.1.4'
N N 0.0061 0.0033 'International Tables Vol C Tables 4.2.6.8 and 6.1.1.4'
O O 0.0106 0.0060 'International Tables Vol C Tables 4.2.6.8 and 6.1.1.4'
Ru Ru -1.2594 0.8363 'International Tables Vol C Tables 4.2.6.8 and 6.1.1.4'

loop_
_geom_angle_atom_site_label_1
_geom_angle_atom_site_label_2
_geom_angle_atom_site_label_3
_geom_angle
_geom_angle_site_symmetry_1
_geom_angle_site_symmetry_3
_geom_angle_publ_flag
C10 C1 C8 111.5(2) . . ?
C10 C1 C9 107.2(2) . . ?
C8 C1 C9 109.2(3) . . ?
C10 C1 C2 105.7(2) . . ?
C8 C1 C2 113.9(2) . . ?
C9 C1 C2 109.1(2) . . ?
N3 C2 C14 107.9(2) . . ?
N3 C2 C1 113.4(2) . . ?
C14 C2 C1 108.3(2) . . ?
N3 C2 H2 109.0 . . ?
C14 C2 H2 109.0 . . ?
C1 C2 H2 109.0 . . ?
N3 C4 C19 107.3(2) . . ?
N3 C4 C5 113.1(2) . . ?
C19 C4 C5 109.2(3) . . ?
N3 C4 H4 109.0 . . ?
C19 C4 H4 109.0 . . ?
C5 C4 H4 109.0 . . ?
C6 C5 C12 110.5(3) . . ?
C6 C5 C9 109.5(2) . . ?
C12 C5 C9 105.5(3) . . ?
C6 C5 C4 114.5(2) . . ?
C12 C5 C4 107.7(3) . . ?
C9 C5 C4 108.8(3) . . ?
N7 C6 C5 111.1(3) . . ?
N7 C6 H6A 109.4 . . ?
C5 C6 H6A 109.4 . . ?
N7 C6 H6B 109.4 . . ?
C5 C6 H6B 109.4 . . ?
H6A C6 H6B 108.0 . . ?
N7 C8 C1 111.1(2) . . ?
N7 C8 H8A 109.4 . . ?
C1 C8 H8A 109.4 . . ?
N7 C8 H8B 109.4 . . ?
C1 C8 H8B 109.4 . . ?
H8A C8 H8B 108.0 . . ?
O5 C9 O6 111.7(3) . . ?
O5 C9 C5 110.4(3) . . ?
O6 C9 C5 108.9(3) . . ?
O5 C9 C1 110.2(3) . . ?
O6 C9 C1 109.0(2) . . ?
C5 C9 C1 106.5(2) . . ?
O1 C10 O2 123.2(3) . . ?
O1 C10 C1 123.6(3) . . ?
O2 C10 C1 113.2(3) . . ?
O3A C12 O4A 130.7(5) . . ?
O3A C12 O4B 49.8(4) . . ?
O4A C12 O4B 98.7(4) . . ?
O3A C12 O3B 96.6(4) . . ?
O4A C12 O3B 63.0(4) . . ?
O4B C12 O3B 118.4(4) . . ?
O3A C12 C5 117.8(4) . . ?
O4A C12 C5 110.9(4) . . ?
O4B C12 C5 120.6(4) . . ?
O3B C12 C5 120.8(4) . . ?
N1 C14 C15 121.6(3) . . ?
N1 C14 C2 115.0(3) . . ?
C15 C14 C2 123.2(3) . . ?
C14 C15 C16 119.3(3) . . ?
C14 C15 H15 120.3 . . ?
C16 C15 H15 120.3 . . ?
C17 C16 C15 119.2(3) . . ?
C17 C16 H16 120.4 . . ?
C15 C16 H16 120.4 . . ?
C18 C17 C16 119.1(3) . . ?
C18 C17 H17 120.5 . . ?
C16 C17 H17 120.5 . . ?
N1 C18 C17 122.1(3) . . ?
N1 C18 H18 119.0 . . ?
C17 C18 H18 119.0 . . ?
N2 C19 C20 121.6(3) . . ?
N2 C19 C4 114.8(3) . . ?
C20 C19 C4 123.5(3) . . ?
C19 C20 C21 119.1(3) . . ?
C19 C20 H20 120.4 . . ?
C21 C20 H20 120.4 . . ?
C22 C21 C20 119.2(3) . . ?
C22 C21 H21 120.4 . . ?
C20 C21 H21 120.4 . . ?
C21 C22 C23 119.1(3) . . ?
C21 C22 H22 120.4 . . ?
C23 C22 H22 120.4 . . ?
N2 C23 C22 122.2(3) . . ?
N2 C23 H23 118.9 . . ?
C22 C23 H23 118.9 . . ?
N7 C24 C25 114.9(3) . . ?
N7 C24 H24A 108.5 . . ?
C25 C24 H24A 108.5 . . ?
N7 C24 H24B 108.5 . . ?
C25 C24 H24B 108.5 . . ?
H24A C24 H24B 107.5 . . ?
N4 C25 C26 121.7(3) . . ?
N4 C25 C24 118.4(3) . . ?
C26 C25 C24 119.9(3) . . ?
C25 C26 C27 119.3(4) . . ?
C25 C26 H26 120.3 . . ?
C27 C26 H26 120.3 . . ?
C28 C27 C26 119.0(3) . . ?
C28 C27 H27 120.5 . . ?
C26 C27 H27 120.5 . . ?
C27 C28 C29 118.9(3) . . ?
C27 C28 H28 120.5 . . ?
C29 C28 H28 120.5 . . ?
N4 C29 C28 122.3(3) . . ?
N4 C29 H29 118.8 . . ?
C28 C29 H29 118.8 . . ?
N3 C30 H30A 109.5 . . ?
N3 C30 H30B 109.5 . . ?
H30A C30 H30B 109.5 . . ?
N3 C30 H30C 109.5 . . ?
H30A C30 H30C 109.5 . . ?
H30B C30 H30C 109.5 . . ?
C18 N1 C14 118.8(3) . . ?
C18 N1 Ru 128.4(2) . . ?
C14 N1 Ru 112.3(2) . . ?
C23 N2 C19 118.7(3) . . ?
C23 N2 Ru 128.3(2) . . ?
C19 N2 Ru 112.0(2) . . ?
C30 N3 C2 107.8(2) . . ?
C30 N3 C4 107.4(2) . . ?
C2 N3 C4 117.4(2) . . ?
C30 N3 Ru 116.29(18) . . ?
C2 N3 Ru 104.16(17) . . ?
C4 N3 Ru 104.22(18) . . ?
C29 N4 C25 118.8(3) . . ?
C29 N4 Ru 127.0(2) . . ?
C25 N4 Ru 114.1(2) . . ?
C6 N7 C8 107.3(2) . . ?
C6 N7 C24 108.8(2) . . ?
C8 N7 C24 108.0(2) . . ?
C6 N7 Ru 111.93(18) . . ?
C8 N7 Ru 112.90(19) . . ?
C24 N7 Ru 107.81(19) . . ?
H81A O81 H81B 94.6 . . ?
H82A O82 H82B 105.2 . . ?
C10 O2 C11 114.6(3) . . ?
O2 C11 H11A 109.5 . . ?
O2 C11 H11B 109.5 . . ?
H11A C11 H11B 109.5 . . ?
O2 C11 H11C 109.5 . . ?
H11A C11 H11C 109.5 . . ?
H11B C11 H11C 109.5 . . ?
C12 O4A C13A 109.1(7) . . ?
O4A C13A H13A 109.5 . . ?
O4A C13A H13B 109.5 . . ?
H13A C13A H13B 109.5 . . ?
O4A C13A H13C 109.5 . . ?
H13A C13A H13C 109.5 . . ?
H13B C13A H13C 109.5 . . ?
C12 O4B C13B 120.2(6) . . ?
O4B C13B H13D 109.5 . . ?
O4B C13B H13E 109.5 . . ?
H13D C13B H13E 109.5 . . ?
O4B C13B H13F 109.5 . . ?
H13D C13B H13F 109.5 . . ?
H13E C13B H13F 109.5 . . ?
C9 O5 H5 109.5 . . ?
C9 O6 H6 109.5 . . ?
Ru O7 H7A 122.3 . . ?
Ru O7 H7B 126.3 . . ?
H7A O7 H7B 104.3 . . ?
Cl1B O11 Cl1A 7.0(6) . . ?
O13A Cl1A O12A 110.8(7) . . ?
O13A Cl1A O14A 109.0(7) . . ?
O12A Cl1A O14A 109.2(6) . . ?
O13A Cl1A O11 108.9(5) . . ?
O12A Cl1A O11 109.9(7) . . ?
O14A Cl1A O11 109.0(6) . . ?
O11 Cl1B O13B 111.4(7) . . ?
O11 Cl1B O14B 109.9(8) . . ?
O13B Cl1B O14B 108.8(8) . . ?
O11 Cl1B O12B 108.5(8) . . ?
O13B Cl1B O12B 109.6(8) . . ?
O14B Cl1B O12B 108.6(8) . . ?
O24A Cl2 O23B 114.3(4) . . ?
O24A Cl2 O21 117.2(4) . . ?
O23B Cl2 O21 125.2(3) . . ?
O24A Cl2 O22A 118.4(5) . . ?
O23B Cl2 O22A 68.9(4) . . ?
O21 Cl2 O22A 101.0(4) . . ?
O24A Cl2 O23A 113.6(5) . . ?
O23B Cl2 O23A 43.2(4) . . ?
O21 Cl2 O23A 97.7(4) . . ?
O22A Cl2 O23A 106.2(5) . . ?
O24A Cl2 O24B 30.5(4) . . ?
O23B Cl2 O24B 107.1(3) . . ?
O21 Cl2 O24B 107.4(3) . . ?
O22A Cl2 O24B 146.3(5) . . ?
O23A Cl2 O24B 88.0(4) . . ?
O24A Cl2 O22B 70.3(5) . . ?
O23B Cl2 O22B 107.2(4) . . ?
O21 Cl2 O22B 106.7(3) . . ?
O22A Cl2 O22B 52.8(4) . . ?
O23A Cl2 O22B 150.1(5) . . ?
O24B Cl2 O22B 100.7(4) . . ?
N4 Ru N1 99.42(10) . . ?
N4 Ru N2 96.39(10) . . ?
N1 Ru N2 163.53(10) . . ?
N4 Ru N3 172.22(11) . . ?
N1 Ru N3 82.62(10) . . ?
N2 Ru N3 82.33(10) . . ?
N4 Ru N7 84.29(10) . . ?
N1 Ru N7 92.51(10) . . ?
N2 Ru N7 93.64(10) . . ?
N3 Ru N7 88.13(10) . . ?
N4 Ru O7 90.79(10) . . ?
N1 Ru O7 87.91(10) . . ?
N2 Ru O7 87.28(10) . . ?
N3 Ru O7 96.80(9) . . ?
N7 Ru O7 175.06(10) . . ?

loop_
_geom_bond_atom_site_label_1
_geom_bond_atom_site_label_2
_geom_bond_distance
_geom_bond_site_symmetry_2
_geom_bond_publ_flag
C1 C10 1.534(4) . ?
C1 C8 1.535(4) . ?
C1 C9 1.548(4) . ?
C1 C2 1.551(4) . ?
C2 N3 1.507(4) . ?
C2 C14 1.518(4) . ?
C2 H2 1.0000 . ?
C4 N3 1.508(4) . ?
C4 C19 1.522(4) . ?
C4 C5 1.549(4) . ?
C4 H4 1.0000 . ?
C5 C6 1.534(4) . ?
C5 C12 1.541(5) . ?
C5 C9 1.546(4) . ?
C6 N7 1.492(4) . ?
C6 H6A 0.9900 . ?
C6 H6B 0.9900 . ?
C8 N7 1.497(4) . ?
C8 H8A 0.9900 . ?
C8 H8B 0.9900 . ?
C9 O5 1.392(4) . ?
C9 O6 1.398(4) . ?
C10 O1 1.196(4) . ?
C10 O2 1.311(4) . ?
C12 O3A 1.210(6) . ?
C12 O4A 1.255(6) . ?
C12 O4B 1.275(6) . ?
C12 O3B 1.307(6) . ?
C14 N1 1.362(4) . ?
C14 C15 1.380(4) . ?
C15 C16 1.385(5) . ?
C15 H15 0.9500 . ?
C16 C17 1.385(6) . ?
C16 H16 0.9500 . ?
C17 C18 1.384(5) . ?
C17 H17 0.9500 . ?
C18 N1 1.344(4) . ?
C18 H18 0.9500 . ?
C19 N2 1.361(4) . ?
C19 C20 1.376(4) . ?
C20 C21 1.387(5) . ?
C20 H20 0.9500 . ?
C21 C22 1.377(5) . ?
C21 H21 0.9500 . ?
C22 C23 1.379(5) . ?
C22 H22 0.9500 . ?
C23 N2 1.340(4) . ?
C23 H23 0.9500 . ?
C24 N7 1.504(4) . ?
C24 C25 1.505(5) . ?
C24 H24A 0.9900 . ?
C24 H24B 0.9900 . ?
C25 N4 1.348(4) . ?
C25 C26 1.378(5) . ?
C26 C27 1.387(6) . ?
C26 H26 0.9500 . ?
C27 C28 1.379(6) . ?
C27 H27 0.9500 . ?
C28 C29 1.379(4) . ?
C28 H28 0.9500 . ?
C29 N4 1.344(4) . ?
C29 H29 0.9500 . ?
C30 N3 1.492(4) . ?
C30 H30A 0.9800 . ?
C30 H30B 0.9800 . ?
C30 H30C 0.9800 . ?
N1 Ru 2.040(3) . ?
N2 Ru 2.053(3) . ?
N3 Ru 2.069(2) . ?
N4 Ru 2.040(3) . ?
N7 Ru 2.119(2) . ?
O81 H81A 0.7428 . ?
O81 H81B 0.8367 . ?
O82 H82A 0.9953 . ?
O82 H82B 0.9163 . ?
O2 C11 1.457(4) . ?
C11 H11A 0.9800 . ?
C11 H11B 0.9800 . ?
C11 H11C 0.9800 . ?
O4A C13A 1.488(8) . ?
C13A H13A 0.9800 . ?
C13A H13B 0.9800 . ?
C13A H13C 0.9800 . ?
O4B C13B 1.430(8) . ?
C13B H13D 0.9800 . ?
C13B H13E 0.9800 . ?
C13B H13F 0.9800 . ?
O5 H5 0.8400 . ?
O6 H6 0.8400 . ?
O7 Ru 2.134(2) . ?
O7 H7A 0.9280 . ?
O7 H7B 0.8589 . ?
O11 Cl1B 1.392(9) . ?
O11 Cl1A 1.471(5) . ?
Cl1A O13A 1.455(10) . ?
Cl1A O12A 1.462(11) . ?
Cl1A O14A 1.467(10) . ?
Cl1B O13B 1.407(13) . ?
Cl1B O14B 1.414(13) . ?
Cl1B O12B 1.419(13) . ?
Cl2 O24A 1.319(6) . ?
Cl2 O23B 1.389(5) . ?
Cl2 O21 1.414(3) . ?
Cl2 O22A 1.439(6) . ?
Cl2 O23A 1.496(6) . ?
Cl2 O24B 1.497(5) . ?
Cl2 O22B 1.500(5) . ?

loop_
_geom_torsion_atom_site_label_1
_geom_torsion_atom_site_label_2
_geom_torsion_atom_site_label_3
_geom_torsion_atom_site_label_4
_geom_torsion
_geom_torsion_site_symmetry_1
_geom_torsion_site_symmetry_2
_geom_torsion_site_symmetry_3
_geom_torsion_site_symmetry_4
_geom_torsion_publ_flag
C10 C1 C2 N3 -166.7(2) . . . . ?
C8 C1 C2 N3 70.5(3) . . . . ?
C9 C1 C2 N3 -51.7(3) . . . . ?
C10 C1 C2 C14 73.6(3) . . . . ?
C8 C1 C2 C14 -49.2(3) . . . . ?
C9 C1 C2 C14 -171.4(2) . . . . ?
N3 C4 C5 C6 -69.6(3) . . . . ?
C19 C4 C5 C6 49.9(3) . . . . ?
N3 C4 C5 C12 167.1(3) . . . . ?
C19 C4 C5 C12 -73.4(3) . . . . ?
N3 C4 C5 C9 53.2(3) . . . . ?
C19 C4 C5 C9 172.7(2) . . . . ?
C12 C5 C6 N7 -177.9(2) . . . . ?
C9 C5 C6 N7 -62.1(3) . . . . ?
C4 C5 C6 N7 60.4(3) . . . . ?
C10 C1 C8 N7 -179.4(2) . . . . ?
C9 C1 C8 N7 62.4(3) . . . . ?
C2 C1 C8 N7 -59.8(3) . . . . ?
C6 C5 C9 O5 178.8(3) . . . . ?
C12 C5 C9 O5 -62.2(3) . . . . ?
C4 C5 C9 O5 53.1(3) . . . . ?
C6 C5 C9 O6 -58.2(3) . . . . ?
C12 C5 C9 O6 60.7(3) . . . . ?
C4 C5 C9 O6 176.0(2) . . . . ?
C6 C5 C9 C1 59.3(3) . . . . ?
C12 C5 C9 C1 178.2(3) . . . . ?
C4 C5 C9 C1 -66.5(3) . . . . ?
C10 C1 C9 O5 60.0(3) . . . . ?
C8 C1 C9 O5 -179.1(2) . . . . ?
C2 C1 C9 O5 -54.0(3) . . . . ?
C10 C1 C9 O6 -62.9(3) . . . . ?
C8 C1 C9 O6 58.0(3) . . . . ?
C2 C1 C9 O6 -176.9(2) . . . . ?
C10 C1 C9 C5 179.7(2) . . . . ?
C8 C1 C9 C5 -59.3(3) . . . . ?
C2 C1 C9 C5 65.7(3) . . . . ?
C8 C1 C10 O1 166.4(3) . . . . ?
C9 C1 C10 O1 -74.1(4) . . . . ?
C2 C1 C10 O1 42.1(4) . . . . ?
C8 C1 C10 O2 -14.6(4) . . . . ?
C9 C1 C10 O2 104.8(3) . . . . ?
C2 C1 C10 O2 -138.9(3) . . . . ?
C6 C5 C12 O3A 174.4(4) . . . . ?
C9 C5 C12 O3A 56.2(4) . . . . ?
C4 C5 C12 O3A -59.9(5) . . . . ?
C6 C5 C12 O4A -13.5(4) . . . . ?
C9 C5 C12 O4A -131.7(4) . . . . ?
C4 C5 C12 O4A 112.2(4) . . . . ?
C6 C5 C12 O4B -128.0(5) . . . . ?
C9 C5 C12 O4B 113.8(5) . . . . ?
C4 C5 C12 O4B -2.3(5) . . . . ?
C6 C5 C12 O3B 56.7(5) . . . . ?
C9 C5 C12 O3B -61.5(5) . . . . ?
C4 C5 C12 O3B -177.6(4) . . . . ?
N3 C2 C14 N1 -38.6(3) . . . . ?
C1 C2 C14 N1 84.5(3) . . . . ?
N3 C2 C14 C15 146.5(3) . . . . ?
C1 C2 C14 C15 -90.4(3) . . . . ?
N1 C14 C15 C16 0.2(5) . . . . ?
C2 C14 C15 C16 174.8(3) . . . . ?
C14 C15 C16 C17 0.8(5) . . . . ?
C15 C16 C17 C18 -0.8(6) . . . . ?
C16 C17 C18 N1 -0.2(5) . . . . ?
N3 C4 C19 N2 40.6(3) . . . . ?
C5 C4 C19 N2 -82.4(3) . . . . ?
N3 C4 C19 C20 -142.8(3) . . . . ?
C5 C4 C19 C20 94.2(3) . . . . ?
N2 C19 C20 C21 0.2(5) . . . . ?
C4 C19 C20 C21 -176.3(3) . . . . ?
C19 C20 C21 C22 -0.4(5) . . . . ?
C20 C21 C22 C23 0.1(6) . . . . ?
C21 C22 C23 N2 0.6(5) . . . . ?
N7 C24 C25 N4 8.2(4) . . . . ?
N7 C24 C25 C26 -174.0(3) . . . . ?
N4 C25 C26 C27 0.4(6) . . . . ?
C24 C25 C26 C27 -177.4(4) . . . . ?
C25 C26 C27 C28 0.1(7) . . . . ?
C26 C27 C28 C29 -0.6(6) . . . . ?
C27 C28 C29 N4 0.6(5) . . . . ?
C17 C18 N1 C14 1.2(5) . . . . ?
C17 C18 N1 Ru 172.2(3) . . . . ?
C15 C14 N1 C18 -1.2(4) . . . . ?
C2 C14 N1 C18 -176.2(3) . . . . ?
C15 C14 N1 Ru -173.6(2) . . . . ?
C2 C14 N1 Ru 11.4(3) . . . . ?
C22 C23 N2 C19 -0.9(5) . . . . ?
C22 C23 N2 Ru -168.7(2) . . . . ?
C20 C19 N2 C23 0.5(4) . . . . ?
C4 C19 N2 C23 177.2(3) . . . . ?
C20 C19 N2 Ru 170.2(2) . . . . ?
C4 C19 N2 Ru -13.1(3) . . . . ?
C14 C2 N3 C30 -79.7(3) . . . . ?
C1 C2 N3 C30 160.3(2) . . . . ?
C14 C2 N3 C4 159.0(2) . . . . ?
C1 C2 N3 C4 39.0(3) . . . . ?
C14 C2 N3 Ru 44.4(2) . . . . ?
C1 C2 N3 Ru -75.6(2) . . . . ?
C19 C4 N3 C30 78.1(3) . . . . ?
C5 C4 N3 C30 -161.3(2) . . . . ?
C19 C4 N3 C2 -160.3(2) . . . . ?
C5 C4 N3 C2 -39.8(3) . . . . ?
C19 C4 N3 Ru -45.8(2) . . . . ?
C5 C4 N3 Ru 74.8(2) . . . . ?
C28 C29 N4 C25 -0.1(5) . . . . ?
C28 C29 N4 Ru -176.4(2) . . . . ?
C26 C25 N4 C29 -0.4(5) . . . . ?
C24 C25 N4 C29 177.4(3) . . . . ?
C26 C25 N4 Ru 176.3(3) . . . . ?
C24 C25 N4 Ru -5.9(4) . . . . ?
C5 C6 N7 C8 61.0(3) . . . . ?
C5 C6 N7 C24 177.6(2) . . . . ?
C5 C6 N7 Ru -63.4(3) . . . . ?
C1 C8 N7 C6 -61.3(3) . . . . ?
C1 C8 N7 C24 -178.4(3) . . . . ?
C1 C8 N7 Ru 62.5(3) . . . . ?
C25 C24 N7 C6 115.6(3) . . . . ?
C25 C24 N7 C8 -128.2(3) . . . . ?
C25 C24 N7 Ru -6.0(3) . . . . ?
O1 C10 O2 C11 -0.6(6) . . . . ?
C1 C10 O2 C11 -179.6(4) . . . . ?
O3A C12 O4A C13A -3.4(9) . . . . ?
O4B C12 O4A C13A -46.5(7) . . . . ?
O3B C12 O4A C13A 71.0(7) . . . . ?
C5 C12 O4A C13A -174.2(6) . . . . ?
O3A C12 O4B C13B -71.6(7) . . . . ?
O4A C12 O4B C13B 65.7(7) . . . . ?
O3B C12 O4B C13B 1.8(9) . . . . ?
C5 C12 O4B C13B -173.6(5) . . . . ?
Cl1B O11 Cl1A O13A 9(4) . . . . ?
Cl1B O11 Cl1A O12A -113(4) . . . . ?
Cl1B O11 Cl1A O14A 127(4) . . . . ?
Cl1A O11 Cl1B O13B -173(4) . . . . ?
Cl1A O11 Cl1B O14B -52(4) . . . . ?
Cl1A O11 Cl1B O12B 66(4) . . . . ?
C29 N4 Ru N1 -90.3(3) . . . . ?
C25 N4 Ru N1 93.4(2) . . . . ?
C29 N4 Ru N2 85.1(3) . . . . ?
C25 N4 Ru N2 -91.3(2) . . . . ?
C29 N4 Ru N3 165.1(7) . . . . ?
C25 N4 Ru N3 -11.2(9) . . . . ?
C29 N4 Ru N7 178.1(3) . . . . ?
C25 N4 Ru N7 1.8(2) . . . . ?
C29 N4 Ru O7 -2.2(3) . . . . ?
C25 N4 Ru O7 -178.6(2) . . . . ?
C18 N1 Ru N4 28.1(3) . . . . ?
C14 N1 Ru N4 -160.4(2) . . . . ?
C18 N1 Ru N2 -135.4(4) . . . . ?
C14 N1 Ru N2 36.1(5) . . . . ?
C18 N1 Ru N3 -159.4(3) . . . . ?
C14 N1 Ru N3 12.0(2) . . . . ?
C18 N1 Ru N7 112.8(3) . . . . ?
C14 N1 Ru N7 -75.8(2) . . . . ?
C18 N1 Ru O7 -62.3(3) . . . . ?
C14 N1 Ru O7 109.2(2) . . . . ?
C23 N2 Ru N4 -30.6(3) . . . . ?
C19 N2 Ru N4 160.9(2) . . . . ?
C23 N2 Ru N1 133.0(4) . . . . ?
C19 N2 Ru N1 -35.4(5) . . . . ?
C23 N2 Ru N3 157.1(3) . . . . ?
C19 N2 Ru N3 -11.3(2) . . . . ?
C23 N2 Ru N7 -115.3(3) . . . . ?
C19 N2 Ru N7 76.3(2) . . . . ?
C23 N2 Ru O7 59.9(3) . . . . ?
C19 N2 Ru O7 -108.6(2) . . . . ?
C30 N3 Ru N4 -167.2(7) . . . . ?
C2 N3 Ru N4 74.4(8) . . . . ?
C4 N3 Ru N4 -49.2(8) . . . . ?
C30 N3 Ru N1 87.1(2) . . . . ?
C2 N3 Ru N1 -31.32(18) . . . . ?
C4 N3 Ru N1 -154.91(18) . . . . ?
C30 N3 Ru N2 -86.2(2) . . . . ?
C2 N3 Ru N2 155.38(19) . . . . ?
C4 N3 Ru N2 31.79(17) . . . . ?
C30 N3 Ru N7 179.9(2) . . . . ?
C2 N3 Ru N7 61.46(18) . . . . ?
C4 N3 Ru N7 -62.13(17) . . . . ?
C30 N3 Ru O7 0.2(2) . . . . ?
C2 N3 Ru O7 -118.31(18) . . . . ?
C4 N3 Ru O7 118.11(17) . . . . ?
C6 N7 Ru N4 -117.2(2) . . . . ?
C8 N7 Ru N4 121.6(2) . . . . ?
C24 N7 Ru N4 2.4(2) . . . . ?
C6 N7 Ru N1 143.6(2) . . . . ?
C8 N7 Ru N1 22.4(2) . . . . ?
C24 N7 Ru N1 -96.8(2) . . . . ?
C6 N7 Ru N2 -21.1(2) . . . . ?
C8 N7 Ru N2 -142.3(2) . . . . ?
C24 N7 Ru N2 98.5(2) . . . . ?
C6 N7 Ru N3 61.1(2) . . . . ?
C8 N7 Ru N3 -60.1(2) . . . . ?
C24 N7 Ru N3 -179.3(2) . . . . ?
C6 N7 Ru O7 -121.6(11) . . . . ?
C8 N7 Ru O7 117.2(11) . . . . ?
C24 N7 Ru O7 -2.0(13) . . . . ?
